data_4037998
loop_
_publ_author_name
'He, Min'
'Chen, Nuan'
'Liu, Lala'
'Zhu, Yuqi'
'Li, Qing'
'Li, Hongguang'
'Lang, Ming'
'Wang, Jian'
'Peng, Shiyong'

_publ_section_title
;
 Synthesis of 3-Azabicyclo[m.2.0] Ring Systems via Copper-Catalyzed
 Cascade Reaction of Diazo Compounds with 1,n-Allenynes.
;
_journal_name_full 'The Journal of organic chemistry'
_journal_paper_doi 10.1021/acs.joc.0c00149
_journal_year 2020
_chemical_formula_moiety 'C24 H25 N O4 S'
_chemical_formula_sum 'C24 H25 N O4 S'
_chemical_formula_weight 423.51
_space_group_crystal_system triclinic
_space_group_IT_number 2
_space_group_name_Hall '-P 1'
_space_group_name_H-M_alt 'P -1'
_atom_sites_solution_hydrogens geom
_atom_sites_solution_primary dual
_audit_creation_date 2019-11-27
_audit_creation_method
;
Olex2 1.3-alpha
(compiled 2019.10.31 svn.r3677 for OlexSys, GUI svn.r6002)
;
_cell_angle_alpha 64.618(12)
_cell_angle_beta 82.621(9)
_cell_angle_gamma 67.246(13)
_cell_formula_units_Z 2
_cell_length_a 9.4393(12)
_cell_length_b 10.9809(17)
_cell_length_c 12.2030(12)
_cell_measurement_reflns_used 2717
_cell_measurement_temperature 100.00(10)
_cell_measurement_theta_max 28.6190
_cell_measurement_theta_min 2.2100
_cell_volume 1052.8(3)
_computing_cell_refinement 'CrysAlisPro 1.171.38.43f (Rigaku OD, 2015)'
_computing_data_collection 'CrysAlisPro 1.171.38.43f (Rigaku OD, 2015)'
_computing_data_reduction 'CrysAlisPro 1.171.38.43f (Rigaku OD, 2015)'
_computing_molecular_graphics 'Olex2 1.3-alpha (Dolomanov et al., 2009)'
_computing_publication_material 'Olex2 1.3-alpha (Dolomanov et al., 2009)'
_computing_structure_refinement 'SHELXL 2018/3 (Sheldrick, 2015)'
_computing_structure_solution 'SHELXT 2018/2 (Sheldrick, 2018)'
_diffrn_ambient_environment N~2~
_diffrn_ambient_temperature 100.00(10)
_diffrn_detector 'CCD plate'
_diffrn_detector_area_resol_mean 5.2684
_diffrn_detector_type AtlasS2
_diffrn_measured_fraction_theta_full 1.000
_diffrn_measured_fraction_theta_max 1.000
_diffrn_measurement_details
;
List of Runs (angles in degrees, time in seconds):

  # Type    Start    End  Width  t~exp~   \w     \q     \k     \f   Frames
--------------------------------------------------------------------------
  1  \w    -76.00  15.00   1.00    3.00    --  -11.59 -57.00 150.00   91
  2  \w    -78.00  19.00   1.00    3.00    --  -11.59 -77.00  30.00   97
  3  \w    -34.00  62.00   1.00    3.00    --  -11.59  57.00 -60.00   96
;
_diffrn_measurement_device 'four-circle diffractometer'
_diffrn_measurement_device_type 'SuperNova, Dual, Cu at zero, AtlasS2'
_diffrn_measurement_method '\w scans'
_diffrn_orient_matrix_type 'CrysAlisPro convention (1999,Acta A55,543-557)'
_diffrn_orient_matrix_UB_11 0.0761740000
_diffrn_orient_matrix_UB_12 -0.0482819000
_diffrn_orient_matrix_UB_13 0.0000310000
_diffrn_orient_matrix_UB_21 0.0001773000
_diffrn_orient_matrix_UB_22 0.0382061000
_diffrn_orient_matrix_UB_23 -0.0638519000
_diffrn_orient_matrix_UB_31 0.0291654000
_diffrn_orient_matrix_UB_32 0.0461811000
_diffrn_orient_matrix_UB_33 0.0083825000
_diffrn_radiation_monochromator mirror
_diffrn_radiation_probe x-ray
_diffrn_radiation_type 'Mo K\a'
_diffrn_radiation_wavelength 0.71073
_diffrn_reflns_av_R_equivalents 0.0288
_diffrn_reflns_av_unetI/netI 0.0554
_diffrn_reflns_Laue_measured_fraction_full 1.000
_diffrn_reflns_Laue_measured_fraction_max 1.000
_diffrn_reflns_limit_h_max 10
_diffrn_reflns_limit_h_min -11
_diffrn_reflns_limit_k_max 10
_diffrn_reflns_limit_k_min -13
_diffrn_reflns_limit_l_max 14
_diffrn_reflns_limit_l_min -14
_diffrn_reflns_number 6963
_diffrn_reflns_point_group_measured_fraction_full 1.000
_diffrn_reflns_point_group_measured_fraction_max 1.000
_diffrn_reflns_theta_full 24.999
_diffrn_reflns_theta_max 24.999
_diffrn_reflns_theta_min 2.210
_diffrn_source 'micro-focus sealed X-ray tube'
_diffrn_source_type 'SuperNova (Mo) X-ray Source'
_exptl_absorpt_coefficient_mu 0.185
_exptl_absorpt_correction_T_max 1.00000
_exptl_absorpt_correction_T_min 0.93738
_exptl_absorpt_correction_type multi-scan
_exptl_absorpt_process_details
;
CrysAlisPro 1.171.38.43f (Rigaku Oxford Diffraction, 2015)
Empirical absorption correction using spherical harmonics,
 implemented in SCALE3 ABSPACK scaling algorithm.
;
_exptl_crystal_colour colourless
_exptl_crystal_colour_primary colourless
_exptl_crystal_density_diffrn 1.336
_exptl_crystal_description block
_exptl_crystal_F_000 448
_exptl_crystal_size_max 0.12
_exptl_crystal_size_mid 0.11
_exptl_crystal_size_min 0.1
_refine_diff_density_max 0.245
_refine_diff_density_min -0.379
_refine_diff_density_rms 0.053
_refine_ls_extinction_method none
_refine_ls_goodness_of_fit_ref 1.041
_refine_ls_hydrogen_treatment constr
_refine_ls_matrix_type full
_refine_ls_number_parameters 274
_refine_ls_number_reflns 3713
_refine_ls_number_restraints 0
_refine_ls_restrained_S_all 1.041
_refine_ls_R_factor_all 0.0573
_refine_ls_R_factor_gt 0.0441
_refine_ls_shift/su_max 0.000
_refine_ls_shift/su_mean 0.000
_refine_ls_structure_factor_coef Fsqd
_refine_ls_weighting_details 'w=1/[\s^2^(Fo^2^)+(0.0398P)^2^+0.2884P] where P=(Fo^2^+2Fc^2^)/3'
_refine_ls_weighting_scheme calc
_refine_ls_wR_factor_gt 0.0961
_refine_ls_wR_factor_ref 0.1046
_reflns_Friedel_coverage 0.000
_reflns_number_gt 2972
_reflns_number_total 3713
_reflns_threshold_expression 'I > 2\s(I)'
_cod_data_source_file jo0c00149_si_005.cif
_cod_data_source_block p518
_cod_database_code 4037998
_shelx_shelxl_version_number 2018/3
_shelx_space_group_comment
;
The symmetry employed for this shelxl refinement is uniquely defined
by the following loop, which should always be used as a source of
symmetry information in preference to the above space-group names.
They are only intended as comments.
;
_reflns_odcompleteness_completeness 99.95
_reflns_odcompleteness_iscentric 1
_reflns_odcompleteness_theta 26.32
_olex2_refinement_description
;
1. Fixed Uiso
 At 1.2 times of:
  All C(H) groups, All C(H,H) groups
 At 1.5 times of:
  All C(H,H,H) groups
2.a Ternary CH refined with riding coordinates:
 C13(H13)
2.b Secondary CH2 refined with riding coordinates:
 C7(H7A,H7B), C8(H8A,H8B)
2.c Aromatic/amide H refined with riding coordinates:
 C6(H6), C12(H12), C9(H9), C19(H19), C2(H2), C5(H5), C23(H23), C3(H3),
 C21(H21), C22(H22), C20(H20)
2.d Idealised Me refined as rotating group:
 C15(H15A,H15B,H15C), C17(H17A,H17B,H17C), C24(H24A,H24B,H24C)
;
_olex2_submission_special_instructions 'No special instructions were received'
_oxdiff_exptl_absorpt_empirical_details
;
Empirical correction (ABSPACK) includes:
- Absorption correction using spherical harmonics
- Frame scaling
;
_oxdiff_exptl_absorpt_empirical_full_max 1.163
_oxdiff_exptl_absorpt_empirical_full_min 0.813

loop_
_space_group_symop_operation_xyz
'x, y, z'
'-x, -y, -z'

loop_
_atom_site_label
_atom_site_type_symbol
_atom_site_fract_x
_atom_site_fract_y
_atom_site_fract_z
_atom_site_U_iso_or_equiv
_atom_site_adp_type
_atom_site_occupancy
_atom_site_site_symmetry_order
_atom_site_calc_flag
_atom_site_refinement_flags_posn
_atom_site_refinement_flags_adp
_atom_site_refinement_flags_occupancy
_atom_site_disorder_assembly
_atom_site_disorder_group
S1 S -0.14096(6) 0.73533(6) 0.75155(5) 0.01977(16) Uani 1 1 d . . . . .
O3 O 0.36810(16) 0.11670(16) 0.61942(13) 0.0233(4) Uani 1 1 d . . . . .
O4 O 0.49756(16) 0.26212(16) 0.51889(13) 0.0235(4) Uani 1 1 d . . . . .
O2 O -0.20094(15) 0.65830(16) 0.86138(13) 0.0256(4) Uani 1 1 d . . . . .
O1 O -0.23808(16) 0.87216(16) 0.66547(14) 0.0257(4) Uani 1 1 d . . . . .
N1 N -0.07228(19) 0.62560(19) 0.68249(15) 0.0192(4) Uani 1 1 d . . . . .
C16 C 0.4123(2) 0.2102(2) 0.60908(18) 0.0169(5) Uani 1 1 d . . . . .
C14 C 0.3754(2) 0.2882(2) 0.69171(18) 0.0160(5) Uani 1 1 d . . . . .
C18 C 0.5221(2) 0.2761(2) 0.74135(17) 0.0166(5) Uani 1 1 d . . . . .
C10 C 0.2508(2) 0.4408(2) 0.63454(18) 0.0171(5) Uani 1 1 d . . . . .
C6 C 0.0441(2) 0.8845(2) 0.72534(19) 0.0207(5) Uani 1 1 d . . . . .
H6 H -0.023408 0.960099 0.661607 0.025 Uiso 1 1 calc R U . . .
C1 C 0.0181(2) 0.7565(2) 0.79110(19) 0.0184(5) Uani 1 1 d . . . . .
C11 C 0.1444(2) 0.4017(2) 0.72867(18) 0.0159(5) Uani 1 1 d . . . . .
C13 C 0.2552(2) 0.2457(2) 0.79032(18) 0.0178(5) Uani 1 1 d . . . . .
H13 H 0.219025 0.179462 0.778616 0.021 Uiso 1 1 calc R U . . .
C12 C 0.0093(2) 0.4785(2) 0.75753(19) 0.0183(5) Uani 1 1 d . . . . .
H12 H -0.032932 0.433696 0.829616 0.022 Uiso 1 1 calc R U . . .
C9 C 0.2432(2) 0.5645(2) 0.54057(18) 0.0198(5) Uani 1 1 d . . . . .
H9 H 0.327909 0.565344 0.492381 0.024 Uiso 1 1 calc R U . . .
C4 C 0.2745(2) 0.7863(2) 0.84934(19) 0.0212(5) Uani 1 1 d . . . . .
C19 C 0.6417(2) 0.1420(2) 0.78757(19) 0.0213(5) Uani 1 1 d . . . . .
H19 H 0.631024 0.061677 0.786673 0.026 Uiso 1 1 calc R U . . .
C2 C 0.1193(2) 0.6429(2) 0.88476(19) 0.0215(5) Uani 1 1 d . . . . .
H2 H 0.102040 0.557073 0.928295 0.026 Uiso 1 1 calc R U . . .
C5 C 0.1719(2) 0.8980(2) 0.75592(19) 0.0221(5) Uani 1 1 d . . . . .
H5 H 0.188960 0.984012 0.712688 0.027 Uiso 1 1 calc R U . . .
C23 C 0.5409(2) 0.3947(2) 0.74292(19) 0.0223(5) Uani 1 1 d . . . . .
H23 H 0.461575 0.485208 0.713179 0.027 Uiso 1 1 calc R U . . .
C7 C -0.0474(2) 0.6830(2) 0.55144(19) 0.0231(5) Uani 1 1 d . . . . .
H7A H -0.129273 0.776765 0.513095 0.028 Uiso 1 1 calc R U . . .
H7B H -0.059154 0.619163 0.520646 0.028 Uiso 1 1 calc R U . . .
C3 C 0.2466(2) 0.6588(2) 0.91271(19) 0.0226(5) Uani 1 1 d . . . . .
H3 H 0.315149 0.582424 0.975385 0.027 Uiso 1 1 calc R U . . .
C21 C 0.7938(3) 0.2454(3) 0.8343(2) 0.0268(5) Uani 1 1 d . . . . .
H21 H 0.884908 0.235174 0.865115 0.032 Uiso 1 1 calc R U . . .
C22 C 0.6770(3) 0.3790(3) 0.7885(2) 0.0284(6) Uani 1 1 d . . . . .
H22 H 0.689201 0.459321 0.788062 0.034 Uiso 1 1 calc R U . . .
C8 C 0.1052(2) 0.7019(2) 0.5090(2) 0.0242(5) Uani 1 1 d . . . . .
H8A H 0.096858 0.755898 0.421443 0.029 Uiso 1 1 calc R U . . .
H8B H 0.121568 0.760157 0.543874 0.029 Uiso 1 1 calc R U . . .
C15 C 0.2959(2) 0.1942(3) 0.92207(19) 0.0275(5) Uani 1 1 d . . . . .
H15A H 0.376330 0.099837 0.949922 0.041 Uiso 1 1 calc R U . . .
H15B H 0.206933 0.188973 0.968956 0.041 Uiso 1 1 calc R U . . .
H15C H 0.330402 0.260939 0.931394 0.041 Uiso 1 1 calc R U . . .
C17 C 0.5391(3) 0.1951(3) 0.43405(19) 0.0257(5) Uani 1 1 d . . . . .
H17A H 0.601551 0.238013 0.373368 0.039 Uiso 1 1 calc R U . . .
H17B H 0.447575 0.209749 0.395815 0.039 Uiso 1 1 calc R U . . .
H17C H 0.595789 0.092945 0.476677 0.039 Uiso 1 1 calc R U . . .
C20 C 0.7760(2) 0.1260(3) 0.8347(2) 0.0241(5) Uani 1 1 d . . . . .
H20 H 0.854461 0.035133 0.866726 0.029 Uiso 1 1 calc R U . . .
C24 C 0.4129(2) 0.8020(3) 0.8821(2) 0.0299(6) Uani 1 1 d . . . . .
H24A H 0.439733 0.873112 0.812830 0.045 Uiso 1 1 calc R U . . .
H24B H 0.497637 0.710406 0.907036 0.045 Uiso 1 1 calc R U . . .
H24C H 0.389568 0.832351 0.947468 0.045 Uiso 1 1 calc R U . . .

loop_
_atom_site_aniso_label
_atom_site_aniso_U_11
_atom_site_aniso_U_22
_atom_site_aniso_U_33
_atom_site_aniso_U_23
_atom_site_aniso_U_13
_atom_site_aniso_U_12
S1 0.0151(3) 0.0188(3) 0.0265(3) -0.0122(3) -0.0001(2) -0.0038(2)
O3 0.0274(8) 0.0239(9) 0.0254(9) -0.0133(7) 0.0021(7) -0.0130(8)
O4 0.0305(8) 0.0246(9) 0.0232(8) -0.0162(7) 0.0106(7) -0.0139(8)
O2 0.0193(8) 0.0281(9) 0.0302(9) -0.0148(8) 0.0075(7) -0.0085(7)
O1 0.0195(8) 0.0189(9) 0.0341(9) -0.0108(8) -0.0080(7) 0.0002(7)
N1 0.0190(9) 0.0171(10) 0.0224(10) -0.0098(8) -0.0004(8) -0.0053(8)
C16 0.0135(10) 0.0159(12) 0.0166(11) -0.0045(9) -0.0027(9) -0.0024(10)
C14 0.0165(10) 0.0143(11) 0.0163(11) -0.0055(9) 0.0026(9) -0.0063(9)
C18 0.0183(11) 0.0178(12) 0.0127(11) -0.0056(9) 0.0049(9) -0.0077(10)
C10 0.0192(11) 0.0173(12) 0.0181(11) -0.0095(10) 0.0002(9) -0.0074(10)
C6 0.0204(11) 0.0169(12) 0.0223(12) -0.0091(10) -0.0008(9) -0.0028(10)
C1 0.0164(11) 0.0195(12) 0.0207(12) -0.0116(10) 0.0036(9) -0.0051(10)
C11 0.0167(10) 0.0162(12) 0.0166(11) -0.0067(9) -0.0011(9) -0.0075(9)
C13 0.0195(11) 0.0164(12) 0.0179(11) -0.0071(9) 0.0040(9) -0.0080(10)
C12 0.0195(11) 0.0168(12) 0.0199(11) -0.0070(10) 0.0009(9) -0.0087(10)
C9 0.0207(11) 0.0213(13) 0.0161(11) -0.0072(10) 0.0030(9) -0.0079(10)
C4 0.0180(11) 0.0280(13) 0.0219(12) -0.0156(11) 0.0061(9) -0.0086(10)
C19 0.0237(11) 0.0205(13) 0.0232(12) -0.0115(10) 0.0050(10) -0.0099(10)
C2 0.0253(12) 0.0186(12) 0.0206(12) -0.0081(10) 0.0030(10) -0.0089(10)
C5 0.0255(12) 0.0208(13) 0.0221(12) -0.0098(10) 0.0053(10) -0.0109(11)
C23 0.0246(12) 0.0195(13) 0.0231(12) -0.0094(10) 0.0008(10) -0.0077(10)
C7 0.0257(12) 0.0194(13) 0.0215(12) -0.0091(10) -0.0059(10) -0.0026(10)
C3 0.0214(11) 0.0244(13) 0.0209(12) -0.0098(10) -0.0035(9) -0.0053(10)
C21 0.0217(12) 0.0345(15) 0.0276(13) -0.0126(11) 0.0002(10) -0.0137(12)
C22 0.0341(13) 0.0285(14) 0.0307(13) -0.0125(12) -0.0011(11) -0.0186(12)
C8 0.0318(13) 0.0168(12) 0.0180(12) -0.0044(10) -0.0006(10) -0.0058(11)
C15 0.0239(12) 0.0266(14) 0.0227(12) -0.0064(11) 0.0046(10) -0.0056(11)
C17 0.0321(13) 0.0290(14) 0.0211(12) -0.0168(11) 0.0069(10) -0.0107(11)
C20 0.0189(11) 0.0263(13) 0.0261(12) -0.0122(11) 0.0019(10) -0.0061(10)
C24 0.0233(12) 0.0390(16) 0.0310(14) -0.0154(12) 0.0015(10) -0.0142(12)

loop_
_atom_type_symbol
_atom_type_description
_atom_type_scat_dispersion_real
_atom_type_scat_dispersion_imag
_atom_type_scat_source
C C 0.0033 0.0016 'International Tables Vol C Tables 4.2.6.8 and 6.1.1.4'
H H 0.0000 0.0000 'International Tables Vol C Tables 4.2.6.8 and 6.1.1.4'
N N 0.0061 0.0033 'International Tables Vol C Tables 4.2.6.8 and 6.1.1.4'
O O 0.0106 0.0060 'International Tables Vol C Tables 4.2.6.8 and 6.1.1.4'
S S 0.1246 0.1234 'International Tables Vol C Tables 4.2.6.8 and 6.1.1.4'

loop_
_geom_angle_atom_site_label_1
_geom_angle_atom_site_label_2
_geom_angle_atom_site_label_3
_geom_angle
_geom_angle_site_symmetry_1
_geom_angle_site_symmetry_3
_geom_angle_publ_flag
O2 S1 N1 105.80(9) . . ?
O2 S1 C1 107.63(9) . . ?
O1 S1 O2 120.31(9) . . ?
O1 S1 N1 107.47(9) . . ?
O1 S1 C1 108.55(9) . . ?
N1 S1 C1 106.26(9) . . ?
C16 O4 C17 115.35(15) . . ?
C12 N1 S1 115.88(14) . . ?
C12 N1 C7 119.95(17) . . ?
C7 N1 S1 120.52(14) . . ?
O3 C16 O4 123.43(19) . . ?
O3 C16 C14 125.71(18) . . ?
O4 C16 C14 110.83(16) . . ?
C16 C14 C18 110.57(16) . . ?
C16 C14 C10 112.04(16) . . ?
C16 C14 C13 112.85(15) . . ?
C18 C14 C10 116.95(16) . . ?
C18 C14 C13 115.39(16) . . ?
C10 C14 C13 87.33(14) . . ?
C19 C18 C14 119.20(18) . . ?
C19 C18 C23 118.55(19) . . ?
C23 C18 C14 122.25(19) . . ?
C11 C10 C14 91.89(15) . . ?
C9 C10 C14 134.89(18) . . ?
C9 C10 C11 133.1(2) . . ?
C1 C6 H6 120.4 . . ?
C5 C6 H6 120.4 . . ?
C5 C6 C1 119.1(2) . . ?
C6 C1 S1 119.89(16) . . ?
C2 C1 S1 119.41(15) . . ?
C2 C1 C6 120.65(18) . . ?
C10 C11 C13 93.04(15) . . ?
C12 C11 C10 133.0(2) . . ?
C12 C11 C13 133.48(18) . . ?
C14 C13 H13 110.9 . . ?
C11 C13 C14 87.64(14) . . ?
C11 C13 H13 110.9 . . ?
C15 C13 C14 118.81(17) . . ?
C15 C13 C11 115.62(18) . . ?
C15 C13 H13 110.9 . . ?
N1 C12 H12 118.9 . . ?
C11 C12 N1 122.25(18) . . ?
C11 C12 H12 118.9 . . ?
C10 C9 H9 118.4 . . ?
C10 C9 C8 123.10(19) . . ?
C8 C9 H9 118.4 . . ?
C5 C4 C3 118.31(18) . . ?
C5 C4 C24 121.00(19) . . ?
C3 C4 C24 120.7(2) . . ?
C18 C19 H19 119.5 . . ?
C20 C19 C18 121.0(2) . . ?
C20 C19 H19 119.5 . . ?
C1 C2 H2 120.5 . . ?
C3 C2 C1 119.03(19) . . ?
C3 C2 H2 120.5 . . ?
C6 C5 H5 119.3 . . ?
C4 C5 C6 121.32(19) . . ?
C4 C5 H5 119.3 . . ?
C18 C23 H23 119.8 . . ?
C22 C23 C18 120.4(2) . . ?
C22 C23 H23 119.8 . . ?
N1 C7 H7A 107.7 . . ?
N1 C7 H7B 107.7 . . ?
N1 C7 C8 118.54(17) . . ?
H7A C7 H7B 107.1 . . ?
C8 C7 H7A 107.7 . . ?
C8 C7 H7B 107.7 . . ?
C4 C3 H3 119.2 . . ?
C2 C3 C4 121.5(2) . . ?
C2 C3 H3 119.2 . . ?
C22 C21 H21 120.0 . . ?
C22 C21 C20 120.0(2) . . ?
C20 C21 H21 120.0 . . ?
C23 C22 H22 119.9 . . ?
C21 C22 C23 120.2(2) . . ?
C21 C22 H22 119.9 . . ?
C9 C8 C7 115.45(17) . . ?
C9 C8 H8A 108.4 . . ?
C9 C8 H8B 108.4 . . ?
C7 C8 H8A 108.4 . . ?
C7 C8 H8B 108.4 . . ?
H8A C8 H8B 107.5 . . ?
C13 C15 H15A 109.5 . . ?
C13 C15 H15B 109.5 . . ?
C13 C15 H15C 109.5 . . ?
H15A C15 H15B 109.5 . . ?
H15A C15 H15C 109.5 . . ?
H15B C15 H15C 109.5 . . ?
O4 C17 H17A 109.5 . . ?
O4 C17 H17B 109.5 . . ?
O4 C17 H17C 109.5 . . ?
H17A C17 H17B 109.5 . . ?
H17A C17 H17C 109.5 . . ?
H17B C17 H17C 109.5 . . ?
C19 C20 C21 119.8(2) . . ?
C19 C20 H20 120.1 . . ?
C21 C20 H20 120.1 . . ?
C4 C24 H24A 109.5 . . ?
C4 C24 H24B 109.5 . . ?
C4 C24 H24C 109.5 . . ?
H24A C24 H24B 109.5 . . ?
H24A C24 H24C 109.5 . . ?
H24B C24 H24C 109.5 . . ?

loop_
_geom_bond_atom_site_label_1
_geom_bond_atom_site_label_2
_geom_bond_distance
_geom_bond_site_symmetry_2
_geom_bond_publ_flag
S1 O2 1.4269(15) . ?
S1 O1 1.4249(15) . ?
S1 N1 1.6457(18) . ?
S1 C1 1.759(2) . ?
O3 C16 1.205(2) . ?
O4 C16 1.332(2) . ?
O4 C17 1.447(2) . ?
N1 C12 1.411(3) . ?
N1 C7 1.471(3) . ?
C16 C14 1.514(3) . ?
C14 C18 1.519(3) . ?
C14 C10 1.537(3) . ?
C14 C13 1.591(3) . ?
C18 C19 1.388(3) . ?
C18 C23 1.389(3) . ?
C10 C11 1.458(3) . ?
C10 C9 1.332(3) . ?
C6 H6 0.9300 . ?
C6 C1 1.389(3) . ?
C6 C5 1.385(3) . ?
C1 C2 1.383(3) . ?
C11 C13 1.518(3) . ?
C11 C12 1.330(3) . ?
C13 H13 0.9800 . ?
C13 C15 1.504(3) . ?
C12 H12 0.9300 . ?
C9 H9 0.9300 . ?
C9 C8 1.494(3) . ?
C4 C5 1.381(3) . ?
C4 C3 1.390(3) . ?
C4 C24 1.504(3) . ?
C19 H19 0.9300 . ?
C19 C20 1.377(3) . ?
C2 H2 0.9300 . ?
C2 C3 1.381(3) . ?
C5 H5 0.9300 . ?
C23 H23 0.9300 . ?
C23 C22 1.386(3) . ?
C7 H7A 0.9700 . ?
C7 H7B 0.9700 . ?
C7 C8 1.528(3) . ?
C3 H3 0.9300 . ?
C21 H21 0.9300 . ?
C21 C22 1.373(3) . ?
C21 C20 1.383(3) . ?
C22 H22 0.9300 . ?
C8 H8A 0.9700 . ?
C8 H8B 0.9700 . ?
C15 H15A 0.9600 . ?
C15 H15B 0.9600 . ?
C15 H15C 0.9600 . ?
C17 H17A 0.9600 . ?
C17 H17B 0.9600 . ?
C17 H17C 0.9600 . ?
C20 H20 0.9300 . ?
C24 H24A 0.9600 . ?
C24 H24B 0.9600 . ?
C24 H24C 0.9600 . ?

loop_
_geom_torsion_atom_site_label_1
_geom_torsion_atom_site_label_2
_geom_torsion_atom_site_label_3
_geom_torsion_atom_site_label_4
_geom_torsion
_geom_torsion_site_symmetry_1
_geom_torsion_site_symmetry_2
_geom_torsion_site_symmetry_3
_geom_torsion_site_symmetry_4
_geom_torsion_publ_flag
S1 N1 C12 C11 -133.33(18) . . . . ?
S1 N1 C7 C8 86.5(2) . . . . ?
S1 C1 C2 C3 177.98(16) . . . . ?
O3 C16 C14 C18 125.2(2) . . . . ?
O3 C16 C14 C10 -102.4(2) . . . . ?
O3 C16 C14 C13 -5.8(3) . . . . ?
O4 C16 C14 C18 -56.9(2) . . . . ?
O4 C16 C14 C10 75.49(19) . . . . ?
O4 C16 C14 C13 172.15(16) . . . . ?
O2 S1 N1 C12 -41.54(15) . . . . ?
O2 S1 N1 C7 160.03(14) . . . . ?
O2 S1 C1 C6 -142.17(17) . . . . ?
O2 S1 C1 C2 40.26(19) . . . . ?
O1 S1 N1 C12 -171.25(13) . . . . ?
O1 S1 N1 C7 30.31(17) . . . . ?
O1 S1 C1 C6 -10.5(2) . . . . ?
O1 S1 C1 C2 171.97(16) . . . . ?
N1 S1 C1 C6 104.86(18) . . . . ?
N1 S1 C1 C2 -72.71(18) . . . . ?
N1 C7 C8 C9 68.1(3) . . . . ?
C16 C14 C18 C19 -46.5(2) . . . . ?
C16 C14 C18 C23 133.9(2) . . . . ?
C16 C14 C10 C11 115.87(16) . . . . ?
C16 C14 C10 C9 -67.8(3) . . . . ?
C16 C14 C13 C11 -115.00(17) . . . . ?
C16 C14 C13 C15 126.9(2) . . . . ?
C14 C18 C19 C20 -179.24(18) . . . . ?
C14 C18 C23 C22 -179.69(18) . . . . ?
C14 C10 C11 C13 -2.36(15) . . . . ?
C14 C10 C11 C12 170.6(2) . . . . ?
C14 C10 C9 C8 -176.8(2) . . . . ?
C18 C14 C10 C11 -115.00(17) . . . . ?
C18 C14 C10 C9 61.4(3) . . . . ?
C18 C14 C13 C11 116.53(18) . . . . ?
C18 C14 C13 C15 -1.6(3) . . . . ?
C18 C19 C20 C21 -1.2(3) . . . . ?
C18 C23 C22 C21 -1.0(3) . . . . ?
C10 C14 C18 C19 -176.32(17) . . . . ?
C10 C14 C18 C23 4.1(3) . . . . ?
C10 C14 C13 C11 -2.16(14) . . . . ?
C10 C14 C13 C15 -120.3(2) . . . . ?
C10 C11 C13 C14 2.28(15) . . . . ?
C10 C11 C13 C15 123.29(17) . . . . ?
C10 C11 C12 N1 9.7(3) . . . . ?
C10 C9 C8 C7 -25.3(3) . . . . ?
C6 C1 C2 C3 0.4(3) . . . . ?
C1 S1 N1 C12 72.69(15) . . . . ?
C1 S1 N1 C7 -85.74(16) . . . . ?
C1 C6 C5 C4 0.8(3) . . . . ?
C1 C2 C3 C4 0.3(3) . . . . ?
C11 C10 C9 C8 -1.8(4) . . . . ?
C13 C14 C18 C19 83.1(2) . . . . ?
C13 C14 C18 C23 -96.5(2) . . . . ?
C13 C14 C10 C11 2.25(14) . . . . ?
C13 C14 C10 C9 178.6(2) . . . . ?
C13 C11 C12 N1 -179.99(19) . . . . ?
C12 N1 C7 C8 -71.1(2) . . . . ?
C12 C11 C13 C14 -170.6(2) . . . . ?
C12 C11 C13 C15 -49.6(3) . . . . ?
C9 C10 C11 C13 -178.8(2) . . . . ?
C9 C10 C11 C12 -5.9(4) . . . . ?
C19 C18 C23 C22 0.7(3) . . . . ?
C5 C6 C1 S1 -178.51(16) . . . . ?
C5 C6 C1 C2 -1.0(3) . . . . ?
C5 C4 C3 C2 -0.5(3) . . . . ?
C23 C18 C19 C20 0.4(3) . . . . ?
C7 N1 C12 C11 25.2(3) . . . . ?
C3 C4 C5 C6 0.0(3) . . . . ?
C22 C21 C20 C19 0.9(3) . . . . ?
C17 O4 C16 O3 -1.9(3) . . . . ?
C17 O4 C16 C14 -179.83(17) . . . . ?
C20 C21 C22 C23 0.2(3) . . . . ?
C24 C4 C5 C6 -179.90(19) . . . . ?
C24 C4 C3 C2 179.34(19) . . . . ?
